data_4065475
loop_
_publ_author_name
'Chen, Ming-Tsz'
'Vicic, David A.'
'Chain, William J.'
'Turner, Michael L.'
'Navarro, Oscar'

_publ_section_title
;
 Inhibited Catalyst Activation in (N-Heterocyclic
 carbene)PdCl2(diethylamine) Complexes by Intramolecular Hydrogen Bonding
;
_journal_issue 24
_journal_name_full Organometallics
_journal_page_first 6770
_journal_paper_doi 10.1021/om200828a
_journal_volume 30
_journal_year 2011
_chemical_formula_moiety 'C31 H49 Cl2 N3 Pd'
_chemical_formula_sum 'C31 H49 Cl2 N3 Pd'
_chemical_formula_weight 641.03
_chemical_name_systematic
; 
 ? 
;
_space_group_IT_number 2
_symmetry_cell_setting triclinic
_symmetry_space_group_name_Hall '-P 1'
_symmetry_space_group_name_H-M 'P -1'
_atom_sites_solution_hydrogens geom
_atom_sites_solution_primary direct
_atom_sites_solution_secondary difmap
_audit_creation_method SHELXL-97
_cell_angle_alpha 100.886(7)
_cell_angle_beta 100.392(7)
_cell_angle_gamma 90.163(6)
_cell_formula_units_Z 2
_cell_length_a 8.243(3)
_cell_length_b 11.865(4)
_cell_length_c 17.151(6)
_cell_measurement_reflns_used 12356
_cell_measurement_temperature 293(2)
_cell_measurement_theta_max 27.7
_cell_measurement_theta_min 3.0
_cell_volume 1619.0(10)
_computing_structure_refinement 'SHELXL-97 (Sheldrick, 2008)'
_computing_structure_solution 'SHELXS-97 (Sheldrick, 2008)'
_diffrn_ambient_temperature 293(2)
_diffrn_measured_fraction_theta_full 0.994
_diffrn_measured_fraction_theta_max 0.994
_diffrn_measurement_device_type 'Rigaku Mercury70 CCD'
_diffrn_measurement_method \w
_diffrn_radiation_monochromator graphite
_diffrn_radiation_source 'fine-focus sealed tube'
_diffrn_radiation_type MoK\a
_diffrn_radiation_wavelength 0.71075
_diffrn_reflns_av_R_equivalents 0.0377
_diffrn_reflns_av_sigmaI/netI 0.0540
_diffrn_reflns_limit_h_max 10
_diffrn_reflns_limit_h_min -10
_diffrn_reflns_limit_k_max 15
_diffrn_reflns_limit_k_min -15
_diffrn_reflns_limit_l_max 22
_diffrn_reflns_limit_l_min -22
_diffrn_reflns_number 16177
_diffrn_reflns_theta_full 27.48
_diffrn_reflns_theta_max 27.48
_diffrn_reflns_theta_min 3.01
_exptl_absorpt_coefficient_mu 0.761
_exptl_absorpt_correction_T_max 0.9486
_exptl_absorpt_correction_T_min 0.7355
_exptl_absorpt_correction_type multi-scan
_exptl_absorpt_process_details 'Jacobson, R. (1998) Private communication'
_exptl_crystal_colour Yellow
_exptl_crystal_density_diffrn 1.315
_exptl_crystal_density_method 'not measured'
_exptl_crystal_description Thin-Rod
_exptl_crystal_F_000 672
_exptl_crystal_size_max 0.43
_exptl_crystal_size_mid 0.14
_exptl_crystal_size_min 0.07
_refine_diff_density_max 0.459
_refine_diff_density_min -0.311
_refine_diff_density_rms 0.068
_refine_ls_extinction_method none
_refine_ls_goodness_of_fit_ref 1.056
_refine_ls_hydrogen_treatment mixed
_refine_ls_matrix_type full
_refine_ls_number_parameters 348
_refine_ls_number_reflns 7396
_refine_ls_number_restraints 0
_refine_ls_restrained_S_all 1.056
_refine_ls_R_factor_all 0.0725
_refine_ls_R_factor_gt 0.0475
_refine_ls_shift/su_max 0.001
_refine_ls_shift/su_mean 0.000
_refine_ls_structure_factor_coef Fsqd
_refine_ls_weighting_details 'calc w=1/[\s^2^(Fo^2^)+(0.0221P)^2^+0.9733P] where P=(Fo^2^+2Fc^2^)/3'
_refine_ls_weighting_scheme calc
_refine_ls_wR_factor_gt 0.0730
_refine_ls_wR_factor_ref 0.0790
_reflns_number_gt 5713
_reflns_number_total 7396
_reflns_threshold_expression >2sigma(I)
_cod_data_source_file om200828a_si_001.cif
_cod_data_source_block SIPrPdCl2DEA
_cod_depositor_comments
;
The following automatic conversions were performed:

'_symmetry_cell_setting' value 'Triclinic' changed to 'triclinic'
according to /home/saulius/struct/CIF-dictionaries/cif_core.dic
dictionary named 'cif_core.dic' version 2.4.1 from
2010-06-29.

'_exptl_absorpt_correction_type' value 'Multi-scan'
changed to 'multi-scan' according to
/home/saulius/struct/CIF-dictionaries/cif_core.dic dictionary named
'cif_core.dic' version 2.4.1 from 2010-06-29.

Automatic conversion script
Id: cif_fix_values 1715 2011-07-08 13:25:40Z adriana 
;
_cod_original_sg_symbol_H-M P-1
_cod_database_code 4065475

loop_
_symmetry_equiv_pos_as_xyz
'x, y, z'
'-x, -y, -z'

loop_
_atom_site_label
_atom_site_type_symbol
_atom_site_fract_x
_atom_site_fract_y
_atom_site_fract_z
_atom_site_U_iso_or_equiv
_atom_site_adp_type
_atom_site_occupancy
_atom_site_symmetry_multiplicity
_atom_site_calc_flag
_atom_site_refinement_flags
Pd1 Pd 0.36908(3) 0.33563(2) 0.318167(14) 0.03188(7) Uani 1 1 d .
Cl1 Cl 0.11239(10) 0.27447(8) 0.24622(5) 0.0570(2) Uani 1 1 d .
Cl2 Cl 0.61972(9) 0.40250(8) 0.39731(5) 0.0491(2) Uani 1 1 d .
N1 N 0.5602(3) 0.1611(2) 0.23236(14) 0.0350(6) Uani 1 1 d .
N2 N 0.5435(3) 0.3155(2) 0.18137(14) 0.0347(6) Uani 1 1 d .
N3 N 0.2587(3) 0.4187(2) 0.41406(15) 0.0382(6) Uani 1 1 d .
C1 C 0.6820(4) 0.1450(3) 0.1784(2) 0.0501(9) Uani 1 1 d .
H1A H 0.6557 0.0760 0.1372 0.060 Uiso 1 1 calc R
H1B H 0.7926 0.1406 0.2085 0.060 Uiso 1 1 calc R
C2 C 0.6664(4) 0.2497(3) 0.1420(2) 0.0549(9) Uani 1 1 d .
H2A H 0.7709 0.2927 0.1532 0.066 Uiso 1 1 calc R
H2B H 0.6288 0.2299 0.0840 0.066 Uiso 1 1 calc R
C3 C 0.4735(4) 0.4170(3) 0.15574(18) 0.0409(7) Uani 1 1 d .
C4 C 0.3275(4) 0.4037(3) 0.0981(2) 0.0489(8) Uani 1 1 d .
C5 C 0.2619(5) 0.5024(4) 0.0760(3) 0.0806(13) Uani 1 1 d .
H5 H 0.1641 0.4968 0.0385 0.097 Uiso 1 1 calc R
C6 C 0.3365(6) 0.6079(4) 0.1076(3) 0.0976(17) Uani 1 1 d .
H6 H 0.2880 0.6731 0.0925 0.117 Uiso 1 1 calc R
C7 C 0.4818(5) 0.6182(3) 0.1612(3) 0.0780(13) Uani 1 1 d .
H7 H 0.5325 0.6905 0.1814 0.094 Uiso 1 1 calc R
C8 C 0.5555(4) 0.5234(3) 0.1861(2) 0.0483(8) Uani 1 1 d .
C9 C 0.7243(4) 0.5371(3) 0.2401(2) 0.0495(8) Uani 1 1 d .
H9 H 0.7443 0.4668 0.2621 0.059 Uiso 1 1 calc R
C10 C 0.8566(4) 0.5499(4) 0.1901(2) 0.0665(11) Uani 1 1 d .
H10A H 0.8503 0.6239 0.1750 0.080 Uiso 1 1 calc R
H10B H 0.8389 0.4910 0.1423 0.080 Uiso 1 1 calc R
H10C H 0.9637 0.5429 0.2214 0.080 Uiso 1 1 calc R
C11 C 0.7374(5) 0.6376(3) 0.3107(2) 0.0723(11) Uani 1 1 d .
H11A H 0.8421 0.6377 0.3459 0.087 Uiso 1 1 calc R
H11B H 0.6502 0.6305 0.3400 0.087 Uiso 1 1 calc R
H11C H 0.7280 0.7081 0.2908 0.087 Uiso 1 1 calc R
C12 C 0.2453(4) 0.2891(3) 0.0583(2) 0.0546(9) Uani 1 1 d .
H12 H 0.2765 0.2357 0.0952 0.066 Uiso 1 1 calc R
C13 C 0.3059(6) 0.2416(4) -0.0199(3) 0.0975(16) Uani 1 1 d .
H13A H 0.4243 0.2413 -0.0094 0.117 Uiso 1 1 calc R
H13B H 0.2696 0.2890 -0.0588 0.117 Uiso 1 1 calc R
H13C H 0.2619 0.1646 -0.0407 0.117 Uiso 1 1 calc R
C14 C 0.0588(4) 0.2889(4) 0.0396(2) 0.0788(13) Uani 1 1 d .
H14A H 0.0243 0.3325 -0.0019 0.095 Uiso 1 1 calc R
H14B H 0.0183 0.3226 0.0875 0.095 Uiso 1 1 calc R
H14C H 0.0155 0.2113 0.0213 0.095 Uiso 1 1 calc R
C15 C 0.5122(4) 0.0709(2) 0.27049(19) 0.0395(7) Uani 1 1 d .
C16 C 0.6110(4) 0.0512(3) 0.3411(2) 0.0476(8) Uani 1 1 d .
C17 C 0.5588(5) -0.0356(3) 0.3763(2) 0.0698(11) Uani 1 1 d .
H17 H 0.6213 -0.0501 0.4239 0.084 Uiso 1 1 calc R
C18 C 0.4173(6) -0.0998(4) 0.3420(3) 0.0821(13) Uani 1 1 d .
H18 H 0.3834 -0.1563 0.3670 0.098 Uiso 1 1 calc R
C19 C 0.3256(5) -0.0816(3) 0.2715(3) 0.0696(11) Uani 1 1 d .
H19 H 0.2306 -0.1271 0.2486 0.084 Uiso 1 1 calc R
C20 C 0.3705(4) 0.0030(3) 0.2330(2) 0.0480(8) Uani 1 1 d .
C21 C 0.2699(4) 0.0164(3) 0.1523(2) 0.0554(9) Uani 1 1 d .
H21 H 0.2815 0.0971 0.1480 0.067 Uiso 1 1 calc R
C22 C 0.7752(4) 0.1134(3) 0.3777(2) 0.0535(9) Uani 1 1 d .
H22 H 0.7826 0.1803 0.3524 0.064 Uiso 1 1 calc R
C23 C 0.1746(4) 0.3398(3) 0.4518(2) 0.0491(8) Uani 1 1 d .
H23A H 0.0768 0.3056 0.4143 0.059 Uiso 1 1 calc R
H23B H 0.1395 0.3830 0.4994 0.059 Uiso 1 1 calc R
C24 C 0.2837(5) 0.2464(3) 0.4755(2) 0.0630(10) Uani 1 1 d .
H24A H 0.2284 0.2017 0.5048 0.076 Uiso 1 1 calc R
H24B H 0.3847 0.2799 0.5091 0.076 Uiso 1 1 calc R
H24C H 0.3078 0.1978 0.4279 0.076 Uiso 1 1 calc R
C25 C 0.1536(4) 0.5133(3) 0.3944(2) 0.0460(8) Uani 1 1 d .
H25A H 0.1173 0.5527 0.4428 0.055 Uiso 1 1 calc R
H25B H 0.0565 0.4821 0.3552 0.055 Uiso 1 1 calc R
C26 C 0.2432(4) 0.5978(3) 0.3608(2) 0.0612(10) Uani 1 1 d .
H26A H 0.3423 0.6261 0.3984 0.073 Uiso 1 1 calc R
H26B H 0.1737 0.6607 0.3521 0.073 Uiso 1 1 calc R
H26C H 0.2711 0.5606 0.3104 0.073 Uiso 1 1 calc R
C27 C 0.7952(5) 0.1560(4) 0.4688(2) 0.0733(12) Uani 1 1 d .
H27A H 0.7041 0.2024 0.4804 0.088 Uiso 1 1 calc R
H27B H 0.8964 0.2010 0.4881 0.088 Uiso 1 1 calc R
H27C H 0.7978 0.0914 0.4953 0.088 Uiso 1 1 calc R
C28 C 0.4916(3) 0.2628(2) 0.23496(16) 0.0313(6) Uani 1 1 d .
C29 C 0.9146(5) 0.0341(4) 0.3579(3) 0.0752(12) Uani 1 1 d .
H29A H 0.8982 0.0061 0.3006 0.090 Uiso 1 1 calc R
H29B H 0.9143 -0.0296 0.3851 0.090 Uiso 1 1 calc R
H29C H 1.0186 0.0760 0.3756 0.090 Uiso 1 1 calc R
C30 C 0.0870(4) -0.0122(4) 0.1424(3) 0.0822(13) Uani 1 1 d .
H30A H 0.0703 -0.0932 0.1390 0.099 Uiso 1 1 calc R
H30B H 0.0294 0.0094 0.0939 0.099 Uiso 1 1 calc R
H30C H 0.0455 0.0291 0.1880 0.099 Uiso 1 1 calc R
C31 C 0.3359(5) -0.0556(4) 0.0823(2) 0.0845(13) Uani 1 1 d .
H31A H 0.2741 -0.0419 0.0322 0.101 Uiso 1 1 calc R
H31B H 0.3250 -0.1355 0.0845 0.101 Uiso 1 1 calc R
H31C H 0.4501 -0.0349 0.0863 0.101 Uiso 1 1 calc R
H32 H 0.336(4) 0.448(2) 0.4469(17) 0.037(9) Uiso 1 1 d .

loop_
_atom_site_aniso_label
_atom_site_aniso_U_11
_atom_site_aniso_U_22
_atom_site_aniso_U_33
_atom_site_aniso_U_23
_atom_site_aniso_U_13
_atom_site_aniso_U_12
Pd1 0.02807(12) 0.03570(13) 0.03142(12) 0.00398(9) 0.00688(9) 0.00297(9)
Cl1 0.0344(4) 0.0733(6) 0.0520(5) -0.0113(4) 0.0034(4) -0.0023(4)
Cl2 0.0341(4) 0.0650(6) 0.0426(5) -0.0001(4) 0.0031(3) -0.0016(4)
N1 0.0329(13) 0.0356(14) 0.0389(14) 0.0086(11) 0.0111(11) 0.0048(11)
N2 0.0293(13) 0.0421(15) 0.0352(14) 0.0107(11) 0.0086(11) 0.0070(11)
N3 0.0296(14) 0.0483(17) 0.0336(15) -0.0008(12) 0.0070(12) 0.0030(13)
C1 0.048(2) 0.049(2) 0.059(2) 0.0084(17) 0.0267(17) 0.0096(16)
C2 0.050(2) 0.072(3) 0.053(2) 0.0249(18) 0.0236(17) 0.0254(18)
C3 0.0368(17) 0.051(2) 0.0404(18) 0.0195(15) 0.0115(14) 0.0079(15)
C4 0.0421(19) 0.057(2) 0.053(2) 0.0252(17) 0.0074(16) 0.0076(17)
C5 0.050(2) 0.081(3) 0.111(4) 0.051(3) -0.020(2) 0.002(2)
C6 0.072(3) 0.070(3) 0.153(5) 0.063(3) -0.019(3) 0.007(3)
C7 0.064(3) 0.055(3) 0.115(4) 0.039(2) -0.007(2) -0.002(2)
C8 0.0431(19) 0.049(2) 0.058(2) 0.0234(17) 0.0074(16) 0.0026(16)
C9 0.048(2) 0.049(2) 0.052(2) 0.0157(16) 0.0055(16) 0.0008(16)
C10 0.052(2) 0.084(3) 0.063(3) 0.022(2) 0.0016(19) -0.004(2)
C11 0.077(3) 0.067(3) 0.069(3) 0.006(2) 0.010(2) 0.001(2)
C12 0.045(2) 0.068(3) 0.050(2) 0.0233(18) -0.0050(16) -0.0025(18)
C13 0.075(3) 0.115(4) 0.093(4) -0.003(3) 0.014(3) 0.015(3)
C14 0.051(2) 0.101(4) 0.072(3) -0.003(2) 0.000(2) -0.012(2)
C15 0.0399(18) 0.0323(17) 0.050(2) 0.0090(14) 0.0155(15) 0.0042(14)
C16 0.051(2) 0.0396(19) 0.055(2) 0.0152(16) 0.0104(17) 0.0031(16)
C17 0.078(3) 0.063(3) 0.076(3) 0.037(2) 0.008(2) -0.001(2)
C18 0.089(3) 0.061(3) 0.108(4) 0.044(3) 0.020(3) -0.015(2)
C19 0.063(3) 0.050(2) 0.097(3) 0.019(2) 0.013(2) -0.014(2)
C20 0.045(2) 0.0350(19) 0.064(2) 0.0055(16) 0.0155(17) 0.0032(15)
C21 0.049(2) 0.041(2) 0.069(3) 0.0012(17) 0.0024(18) -0.0019(16)
C22 0.053(2) 0.057(2) 0.051(2) 0.0180(17) 0.0046(17) 0.0055(18)
C23 0.0446(19) 0.064(2) 0.044(2) 0.0129(17) 0.0183(16) 0.0026(17)
C24 0.063(2) 0.074(3) 0.059(2) 0.027(2) 0.0151(19) 0.003(2)
C25 0.0377(18) 0.046(2) 0.050(2) -0.0013(15) 0.0091(15) 0.0102(15)
C26 0.053(2) 0.051(2) 0.077(3) 0.0104(19) 0.008(2) 0.0040(18)
C27 0.080(3) 0.082(3) 0.057(3) 0.018(2) 0.005(2) 0.002(2)
C28 0.0229(14) 0.0365(17) 0.0314(16) 0.0044(12) -0.0008(12) -0.0003(12)
C29 0.062(3) 0.079(3) 0.082(3) 0.019(2) 0.003(2) 0.013(2)
C30 0.050(2) 0.090(3) 0.089(3) -0.014(2) 0.002(2) -0.003(2)
C31 0.076(3) 0.101(4) 0.072(3) 0.000(3) 0.018(2) -0.005(3)

loop_
_atom_type_symbol
_atom_type_description
_atom_type_scat_dispersion_real
_atom_type_scat_dispersion_imag
_atom_type_scat_source
C C 0.0033 0.0016 'International Tables Vol C Tables 4.2.6.8 and 6.1.1.4'
H H 0.0000 0.0000 'International Tables Vol C Tables 4.2.6.8 and 6.1.1.4'
Cl Cl 0.1484 0.1585 'International Tables Vol C Tables 4.2.6.8 and 6.1.1.4'
N N 0.0061 0.0033 'International Tables Vol C Tables 4.2.6.8 and 6.1.1.4'
Pd Pd -0.9988 1.0072 'International Tables Vol C Tables 4.2.6.8 and 6.1.1.4'

loop_
_geom_angle_atom_site_label_1
_geom_angle_atom_site_label_2
_geom_angle_atom_site_label_3
_geom_angle
C28 Pd1 N3 174.79(11)
C28 Pd1 Cl1 95.98(8)
N3 Pd1 Cl1 89.23(8)
C28 Pd1 Cl2 87.65(8)
N3 Pd1 Cl2 87.15(8)
Cl1 Pd1 Cl2 176.37(3)
C28 N1 C15 125.3(2)
C28 N1 C1 112.0(2)
C15 N1 C1 122.5(2)
C28 N2 C3 125.2(2)
C28 N2 C2 111.9(2)
C3 N2 C2 122.4(2)
C23 N3 C25 111.9(2)
C23 N3 Pd1 113.9(2)
C25 N3 Pd1 113.97(19)
C23 N3 H32 107(2)
C25 N3 H32 106(2)
Pd1 N3 H32 103(2)
N1 C1 C2 103.0(2)
N1 C1 H1A 111.2
C2 C1 H1A 111.2
N1 C1 H1B 111.2
C2 C1 H1B 111.2
H1A C1 H1B 109.1
N2 C2 C1 103.8(2)
N2 C2 H2A 111.0
C1 C2 H2A 111.0
N2 C2 H2B 111.0
C1 C2 H2B 111.0
H2A C2 H2B 109.0
C8 C3 C4 122.1(3)
C8 C3 N2 119.6(3)
C4 C3 N2 118.2(3)
C5 C4 C3 116.9(3)
C5 C4 C12 119.7(3)
C3 C4 C12 123.4(3)
C6 C5 C4 121.9(4)
C6 C5 H5 119.1
C4 C5 H5 119.1
C7 C6 C5 120.2(4)
C7 C6 H6 119.9
C5 C6 H6 119.9
C6 C7 C8 121.4(4)
C6 C7 H7 119.3
C8 C7 H7 119.3
C7 C8 C3 117.4(3)
C7 C8 C9 119.7(3)
C3 C8 C9 122.7(3)
C8 C9 C11 112.8(3)
C8 C9 C10 109.6(3)
C11 C9 C10 110.3(3)
C8 C9 H9 108.0
C11 C9 H9 108.0
C10 C9 H9 108.0
C9 C10 H10A 109.5
C9 C10 H10B 109.5
H10A C10 H10B 109.5
C9 C10 H10C 109.5
H10A C10 H10C 109.5
H10B C10 H10C 109.5
C9 C11 H11A 109.5
C9 C11 H11B 109.5
H11A C11 H11B 109.5
C9 C11 H11C 109.5
H11A C11 H11C 109.5
H11B C11 H11C 109.5
C4 C12 C14 114.6(3)
C4 C12 C13 111.2(3)
C14 C12 C13 108.1(3)
C4 C12 H12 107.5
C14 C12 H12 107.5
C13 C12 H12 107.5
C12 C13 H13A 109.5
C12 C13 H13B 109.5
H13A C13 H13B 109.5
C12 C13 H13C 109.5
H13A C13 H13C 109.5
H13B C13 H13C 109.5
C12 C14 H14A 109.5
C12 C14 H14B 109.5
H14A C14 H14B 109.5
C12 C14 H14C 109.5
H14A C14 H14C 109.5
H14B C14 H14C 109.5
C16 C15 C20 122.1(3)
C16 C15 N1 119.4(3)
C20 C15 N1 118.4(3)
C17 C16 C15 117.4(3)
C17 C16 C22 119.0(3)
C15 C16 C22 123.5(3)
C18 C17 C16 121.1(4)
C18 C17 H17 119.5
C16 C17 H17 119.5
C19 C18 C17 120.5(4)
C19 C18 H18 119.7
C17 C18 H18 119.7
C18 C19 C20 121.5(4)
C18 C19 H19 119.3
C20 C19 H19 119.3
C19 C20 C15 117.3(3)
C19 C20 C21 119.8(3)
C15 C20 C21 122.9(3)
C20 C21 C30 114.3(3)
C20 C21 C31 111.3(3)
C30 C21 C31 108.7(3)
C20 C21 H21 107.4
C30 C21 H21 107.4
C31 C21 H21 107.4
C16 C22 C27 112.9(3)
C16 C22 C29 109.2(3)
C27 C22 C29 110.5(3)
C16 C22 H22 108.0
C27 C22 H22 108.0
C29 C22 H22 108.0
N3 C23 C24 112.1(3)
N3 C23 H23A 109.2
C24 C23 H23A 109.2
N3 C23 H23B 109.2
C24 C23 H23B 109.2
H23A C23 H23B 107.9
C23 C24 H24A 109.5
C23 C24 H24B 109.5
H24A C24 H24B 109.5
C23 C24 H24C 109.5
H24A C24 H24C 109.5
H24B C24 H24C 109.5
N3 C25 C26 111.8(3)
N3 C25 H25A 109.2
C26 C25 H25A 109.2
N3 C25 H25B 109.2
C26 C25 H25B 109.2
H25A C25 H25B 107.9
C25 C26 H26A 109.5
C25 C26 H26B 109.5
H26A C26 H26B 109.5
C25 C26 H26C 109.5
H26A C26 H26C 109.5
H26B C26 H26C 109.5
C22 C27 H27A 109.5
C22 C27 H27B 109.5
H27A C27 H27B 109.5
C22 C27 H27C 109.5
H27A C27 H27C 109.5
H27B C27 H27C 109.5
N1 C28 N2 109.0(2)
N1 C28 Pd1 125.1(2)
N2 C28 Pd1 124.9(2)
C22 C29 H29A 109.5
C22 C29 H29B 109.5
H29A C29 H29B 109.5
C22 C29 H29C 109.5
H29A C29 H29C 109.5
H29B C29 H29C 109.5
C21 C30 H30A 109.5
C21 C30 H30B 109.5
H30A C30 H30B 109.5
C21 C30 H30C 109.5
H30A C30 H30C 109.5
H30B C30 H30C 109.5
C21 C31 H31A 109.5
C21 C31 H31B 109.5
H31A C31 H31B 109.5
C21 C31 H31C 109.5
H31A C31 H31C 109.5
H31B C31 H31C 109.5

loop_
_geom_bond_atom_site_label_1
_geom_bond_atom_site_label_2
_geom_bond_distance
Pd1 C28 1.965(3)
Pd1 N3 2.106(2)
Pd1 Cl1 2.2885(11)
Pd1 Cl2 2.3049(10)
N1 C28 1.330(3)
N1 C15 1.444(4)
N1 C1 1.474(4)
N2 C28 1.333(3)
N2 C3 1.445(4)
N2 C2 1.464(4)
N3 C23 1.470(4)
N3 C25 1.473(4)
N3 H32 0.80(3)
C1 C2 1.487(4)
C1 H1A 0.9700
C1 H1B 0.9700
C2 H2A 0.9700
C2 H2B 0.9700
C3 C8 1.393(4)
C3 C4 1.401(4)
C4 C5 1.380(5)
C4 C12 1.501(5)
C5 C6 1.363(6)
C5 H5 0.9300
C6 C7 1.362(5)
C6 H6 0.9300
C7 C8 1.382(5)
C7 H7 0.9300
C8 C9 1.516(4)
C9 C11 1.518(5)
C9 C10 1.528(5)
C9 H9 0.9800
C10 H10A 0.9600
C10 H10B 0.9600
C10 H10C 0.9600
C11 H11A 0.9600
C11 H11B 0.9600
C11 H11C 0.9600
C12 C14 1.513(5)
C12 C13 1.523(5)
C12 H12 0.9800
C13 H13A 0.9600
C13 H13B 0.9600
C13 H13C 0.9600
C14 H14A 0.9600
C14 H14B 0.9600
C14 H14C 0.9600
C15 C16 1.392(4)
C15 C20 1.398(4)
C16 C17 1.391(5)
C16 C22 1.511(5)
C17 C18 1.366(5)
C17 H17 0.9300
C18 C19 1.360(5)
C18 H18 0.9300
C19 C20 1.384(5)
C19 H19 0.9300
C20 C21 1.517(5)
C21 C30 1.517(5)
C21 C31 1.523(5)
C21 H21 0.9800
C22 C27 1.528(5)
C22 C29 1.532(5)
C22 H22 0.9800
C23 C24 1.499(5)
C23 H23A 0.9700
C23 H23B 0.9700
C24 H24A 0.9600
C24 H24B 0.9600
C24 H24C 0.9600
C25 C26 1.499(5)
C25 H25A 0.9700
C25 H25B 0.9700
C26 H26A 0.9600
C26 H26B 0.9600
C26 H26C 0.9600
C27 H27A 0.9600
C27 H27B 0.9600
C27 H27C 0.9600
C29 H29A 0.9600
C29 H29B 0.9600
C29 H29C 0.9600
C30 H30A 0.9600
C30 H30B 0.9600
C30 H30C 0.9600
C31 H31A 0.9600
C31 H31B 0.9600
C31 H31C 0.9600

loop_
_geom_torsion_atom_site_label_1
_geom_torsion_atom_site_label_2
_geom_torsion_atom_site_label_3
_geom_torsion_atom_site_label_4
_geom_torsion
C28 Pd1 N3 C23 -112.1(13)
Cl1 Pd1 N3 C23 65.3(2)
Cl2 Pd1 N3 C23 -114.5(2)
C28 Pd1 N3 C25 117.9(13)
Cl1 Pd1 N3 C25 -64.7(2)
Cl2 Pd1 N3 C25 115.4(2)
C28 N1 C1 C2 -5.0(4)
C15 N1 C1 C2 169.3(3)
C28 N2 C2 C1 1.0(4)
C3 N2 C2 C1 -171.3(3)
N1 C1 C2 N2 2.2(3)
C28 N2 C3 C8 103.0(3)
C2 N2 C3 C8 -85.8(4)
C28 N2 C3 C4 -79.5(4)
C2 N2 C3 C4 91.7(4)
C8 C3 C4 C5 -3.8(5)
N2 C3 C4 C5 178.8(3)
C8 C3 C4 C12 173.8(3)
N2 C3 C4 C12 -3.6(5)
C3 C4 C5 C6 0.9(6)
C12 C4 C5 C6 -176.7(4)
C4 C5 C6 C7 1.6(8)
C5 C6 C7 C8 -1.3(8)
C6 C7 C8 C3 -1.4(6)
C6 C7 C8 C9 174.7(4)
C4 C3 C8 C7 4.0(5)
N2 C3 C8 C7 -178.6(3)
C4 C3 C8 C9 -171.9(3)
N2 C3 C8 C9 5.4(5)
C7 C8 C9 C11 47.1(5)
C3 C8 C9 C11 -137.0(3)
C7 C8 C9 C10 -76.3(4)
C3 C8 C9 C10 99.6(4)
C5 C4 C12 C14 -36.8(5)
C3 C4 C12 C14 145.7(3)
C5 C4 C12 C13 86.2(4)
C3 C4 C12 C13 -91.3(4)
C28 N1 C15 C16 -104.3(3)
C1 N1 C15 C16 82.3(4)
C28 N1 C15 C20 78.3(4)
C1 N1 C15 C20 -95.2(3)
C20 C15 C16 C17 -3.5(5)
N1 C15 C16 C17 179.2(3)
C20 C15 C16 C22 172.5(3)
N1 C15 C16 C22 -4.9(5)
C15 C16 C17 C18 0.9(6)
C22 C16 C17 C18 -175.2(4)
C16 C17 C18 C19 1.3(7)
C17 C18 C19 C20 -1.1(7)
C18 C19 C20 C15 -1.4(6)
C18 C19 C20 C21 176.8(4)
C16 C15 C20 C19 3.7(5)
N1 C15 C20 C19 -178.9(3)
C16 C15 C20 C21 -174.4(3)
N1 C15 C20 C21 2.9(4)
C19 C20 C21 C30 33.1(5)
C15 C20 C21 C30 -148.8(3)
C19 C20 C21 C31 -90.6(4)
C15 C20 C21 C31 87.5(4)
C17 C16 C22 C27 -49.9(5)
C15 C16 C22 C27 134.2(4)
C17 C16 C22 C29 73.5(4)
C15 C16 C22 C29 -102.4(4)
C25 N3 C23 C24 -177.3(3)
Pd1 N3 C23 C24 51.6(3)
C23 N3 C25 C26 176.3(3)
Pd1 N3 C25 C26 -52.6(3)
C15 N1 C28 N2 -168.3(3)
C1 N1 C28 N2 5.8(3)
C15 N1 C28 Pd1 22.6(4)
C1 N1 C28 Pd1 -163.3(2)
C3 N2 C28 N1 167.8(3)
C2 N2 C28 N1 -4.2(3)
C3 N2 C28 Pd1 -23.1(4)
C2 N2 C28 Pd1 164.9(2)
N3 Pd1 C28 N1 81.2(13)
Cl1 Pd1 C28 N1 -96.2(2)
Cl2 Pd1 C28 N1 83.6(2)
N3 Pd1 C28 N2 -86.3(13)
Cl1 Pd1 C28 N2 96.3(2)
Cl2 Pd1 C28 N2 -83.8(2)
